data_7034308
loop_
_publ_author_name
'Lummis, Paul A.'
'McDonald, Robert'
'Ferguson, Michael J.'
'Rivard, Eric'

_publ_section_title
;
 Synthesis, characterisation, and dehydrocoupling ability of zirconium
 complexes bearing hindered bis(amido)silyl ligands.
;
_journal_issue 15
_journal_name_full 'Dalton transactions (Cambridge, England : 2003)'
_journal_page_first 7009
_journal_page_last 7020
_journal_paper_doi 10.1039/c5dt00306g
_journal_volume 44
_journal_year 2015
_chemical_formula_moiety 'C46 H84 Cl Li N4 O3 Si Zr, 0.5(C4 H8 O)'
_chemical_formula_sum 'C48 H88 Cl Li N4 O3.5 Si Zr'
_chemical_formula_weight 938.92
_chemical_name_systematic
; 
 ? 
;
_space_group_crystal_system monoclinic
_space_group_IT_number 15
_space_group_name_Hall '-C 2yc'
_space_group_name_H-M_alt 'C 1 2/c 1'
_symmetry_space_group_name_Hall '-C 2yc'
_symmetry_space_group_name_H-M 'C 1 2/c 1'
_atom_sites_solution_hydrogens geom
_audit_creation_method SHELXL-2013
_audit_update_record
;
2015-01-12 deposited with the CCDC.
2015-03-06 downloaded from the CCDC.
;
_cell_angle_alpha 90
_cell_angle_beta 90.0434(6)
_cell_angle_gamma 90
_cell_formula_units_Z 8
_cell_length_a 25.9179(11)
_cell_length_b 10.9638(5)
_cell_length_c 36.5714(15)
_cell_measurement_reflns_used 9253
_cell_measurement_temperature 173(2)
_cell_measurement_theta_max 21.90
_cell_measurement_theta_min 2.23
_cell_volume 10392.1(8)
_computing_cell_refinement 'Bruker SAINT'
_computing_data_collection 'Bruker APEX2'
_computing_data_reduction 'Bruker SAINT'
_computing_molecular_graphics 'Bruker SHELXTL'
_computing_publication_material 'Bruker SHELXTL'
_computing_structure_refinement 'SHELXL-2013 (Sheldrick, 2013)'
_computing_structure_solution 'SHELXS-97 (Sheldrick, 2008)'
_diffrn_ambient_temperature 173(2)
_diffrn_measured_fraction_theta_full 1.000
_diffrn_measured_fraction_theta_max 0.999
_diffrn_measurement_device_type 'Bruker APEX-II CCD'
_diffrn_measurement_method '\w scans'
_diffrn_radiation_type MoK\a
_diffrn_radiation_wavelength 0.71073
_diffrn_reflns_av_R_equivalents 0.0619
_diffrn_reflns_av_unetI/netI 0.0473
_diffrn_reflns_Laue_measured_fraction_full 1.000
_diffrn_reflns_Laue_measured_fraction_max 0.999
_diffrn_reflns_limit_h_max 32
_diffrn_reflns_limit_h_min -32
_diffrn_reflns_limit_k_max 13
_diffrn_reflns_limit_k_min -13
_diffrn_reflns_limit_l_max 45
_diffrn_reflns_limit_l_min -45
_diffrn_reflns_number 41191
_diffrn_reflns_point_group_measured_fraction_full 1.000
_diffrn_reflns_point_group_measured_fraction_max 0.999
_diffrn_reflns_theta_full 25.242
_diffrn_reflns_theta_max 26.459
_diffrn_reflns_theta_min 1.114
_exptl_absorpt_coefficient_mu 0.328
_exptl_absorpt_correction_T_max 0.9805
_exptl_absorpt_correction_T_min 0.9045
_exptl_absorpt_correction_type integration
_exptl_absorpt_process_details 'SADABS (Sheldrick, 2008)'
_exptl_crystal_colour colorless
_exptl_crystal_density_diffrn 1.200
_exptl_crystal_description fragment
_exptl_crystal_F_000 4048
_exptl_crystal_size_max 0.364
_exptl_crystal_size_mid 0.318
_exptl_crystal_size_min 0.175
_refine_diff_density_max 0.773
_refine_diff_density_min -0.629
_refine_diff_density_rms 0.070
_refine_ls_extinction_method none
_refine_ls_goodness_of_fit_ref 1.037
_refine_ls_hydrogen_treatment constr
_refine_ls_matrix_type full
_refine_ls_number_parameters 525
_refine_ls_number_reflns 10729
_refine_ls_number_restraints 5
_refine_ls_restrained_S_all 1.040
_refine_ls_R_factor_all 0.0697
_refine_ls_R_factor_gt 0.0461
_refine_ls_shift/su_max 0.001
_refine_ls_shift/su_mean 0.000
_refine_ls_structure_factor_coef Fsqd
_refine_ls_weighting_details 'w=1/[\s^2^(Fo^2^)+(0.0598P)^2^+13.9890P] where P=(Fo^2^+2Fc^2^)/3'
_refine_ls_weighting_scheme calc
_refine_ls_wR_factor_gt 0.1145
_refine_ls_wR_factor_ref 0.1288
_reflns_Friedel_coverage 0.000
_reflns_number_gt 7893
_reflns_number_total 10729
_reflns_threshold_expression 'I > 2\s(I)'
_cod_data_source_file c5dt00306g2.cif
_cod_data_source_block riv1301
_cod_depositor_comments 'Adding full bibliography for 7034303--7034308.cif.'
_cod_original_formula_sum 'C48 H88 Cl Li N4 O3.50 Si Zr'
_cod_database_code 7034308
_shelx_space_group_comment
; 
The symmetry employed for this shelxl refinement is uniquely defined 
by the following loop, which should always be used as a source of 
symmetry information in preference to the above space-group names. 
They are only intended as comments. 
;
_shelx_estimated_absorpt_t_min 0.890
_shelx_estimated_absorpt_t_max 0.945
_shelxl_version_number 2013-4

loop_
_space_group_symop_operation_xyz
'x, y, z'
'-x, y, -z+1/2'
'x+1/2, y+1/2, z'
'-x+1/2, y+1/2, -z+1/2'
'-x, -y, -z'
'x, -y, z-1/2'
'-x+1/2, -y+1/2, -z'
'x+1/2, -y+1/2, z-1/2'

loop_
_atom_site_label
_atom_site_type_symbol
_atom_site_fract_x
_atom_site_fract_y
_atom_site_fract_z
_atom_site_U_iso_or_equiv
_atom_site_adp_type
_atom_site_occupancy
_atom_site_site_symmetry_order
_atom_site_calc_flag
_atom_site_refinement_flags_posn
_atom_site_refinement_flags_adp
_atom_site_refinement_flags_occupancy
_atom_site_disorder_assembly
_atom_site_disorder_group
Zr Zr 0.06634(2) 0.22579(2) 0.37190(2) 0.02358(9) Uani 1 1 d . . . . .
Cl Cl -0.01765(3) 0.30791(7) 0.40190(2) 0.03647(18) Uani 1 1 d . . . . .
Si Si 0.16568(3) 0.26110(7) 0.40567(2) 0.02415(17) Uani 1 1 d . . . . .
O1 O -0.12222(10) 0.4803(2) 0.36167(6) 0.0540(6) Uani 1 1 d . . . . .
O2A O -0.14446(17) 0.2864(4) 0.41959(13) 0.0479(12) Uiso 0.65 1 d . . P A 1
O2B O -0.1464(3) 0.2461(9) 0.4140(3) 0.054(3) Uiso 0.35 1 d . . P A 2
O3 O -0.11246(10) 0.2021(2) 0.33861(7) 0.0554(7) Uani 1 1 d . . . . .
N1 N 0.14747(9) 0.2267(2) 0.36080(6) 0.0244(5) Uani 1 1 d . . . . .
N2 N 0.10360(9) 0.29764(19) 0.41986(6) 0.0242(5) Uani 1 1 d . . . . .
N3 N 0.04376(9) 0.0462(2) 0.37772(7) 0.0325(6) Uani 1 1 d . . . . .
N4 N 0.03783(10) 0.2846(2) 0.32211(7) 0.0335(6) Uani 1 1 d . . . . .
C1 C 0.19740(12) 0.1190(3) 0.42569(8) 0.0346(7) Uani 1 1 d . . . . .
H1 H 0.2235 0.0945 0.4069 0.041 Uiso 1 1 calc R U . . .
C2 C 0.16199(12) 0.0082(3) 0.42905(8) 0.0371(7) Uani 1 1 d . . . . .
H2A H 0.1813 -0.0601 0.4397 0.045 Uiso 1 1 calc R U . . .
H2B H 0.1493 -0.0149 0.4048 0.045 Uiso 1 1 calc R U . . .
H2C H 0.1327 0.0284 0.4449 0.045 Uiso 1 1 calc R U . . .
C3 C 0.22840(14) 0.1316(3) 0.46095(9) 0.0493(9) Uani 1 1 d . . . . .
H3A H 0.2424 0.0518 0.4679 0.059 Uiso 1 1 calc R U . . .
H3B H 0.2059 0.1618 0.4805 0.059 Uiso 1 1 calc R U . . .
H3C H 0.2568 0.1891 0.4571 0.059 Uiso 1 1 calc R U . . .
C4 C 0.21387(11) 0.3900(3) 0.40998(8) 0.0328(7) Uani 1 1 d . . . . .
H4 H 0.2008 0.4575 0.3941 0.039 Uiso 1 1 calc R U . . .
C5 C 0.26726(12) 0.3551(3) 0.39493(10) 0.0447(8) Uani 1 1 d . . . . .
H5A H 0.2907 0.4249 0.3971 0.054 Uiso 1 1 calc R U . . .
H5B H 0.2641 0.3319 0.3691 0.054 Uiso 1 1 calc R U . . .
H5C H 0.2811 0.2862 0.4089 0.054 Uiso 1 1 calc R U . . .
C6 C 0.21896(13) 0.4435(3) 0.44878(9) 0.0439(8) Uani 1 1 d . . . . .
H6A H 0.2440 0.5105 0.4485 0.053 Uiso 1 1 calc R U . . .
H6B H 0.2308 0.3798 0.4656 0.053 Uiso 1 1 calc R U . . .
H6C H 0.1853 0.4742 0.4569 0.053 Uiso 1 1 calc R U . . .
C7 C 0.03740(14) -0.0500(3) 0.35134(10) 0.0462(8) Uani 1 1 d . . . . .
H7A H 0.0019 -0.0808 0.3524 0.055 Uiso 1 1 calc R U . . .
H7B H 0.0615 -0.1164 0.3569 0.055 Uiso 1 1 calc R U . . .
H7C H 0.0445 -0.0184 0.3268 0.055 Uiso 1 1 calc R U . . .
C8 C 0.02839(14) 0.0034(3) 0.41363(9) 0.0478(9) Uani 1 1 d . . . . .
H8A H -0.0083 -0.0177 0.4133 0.057 Uiso 1 1 calc R U . . .
H8B H 0.0344 0.0679 0.4317 0.057 Uiso 1 1 calc R U . . .
H8C H 0.0487 -0.0688 0.4201 0.057 Uiso 1 1 calc R U . . .
C9 C 0.05626(14) 0.2085(3) 0.29260(9) 0.0440(8) Uani 1 1 d . . . . .
H9A H 0.0721 0.2598 0.2737 0.053 Uiso 1 1 calc R U . . .
H9B H 0.0273 0.1633 0.2820 0.053 Uiso 1 1 calc R U . . .
H9C H 0.0820 0.1510 0.3020 0.053 Uiso 1 1 calc R U . . .
C10 C 0.00075(13) 0.3735(3) 0.30927(9) 0.0467(8) Uani 1 1 d . . . . .
H10A H 0.0172 0.4274 0.2914 0.056 Uiso 1 1 calc R U . . .
H10B H -0.0117 0.4219 0.3300 0.056 Uiso 1 1 calc R U . . .
H10C H -0.0284 0.3313 0.2978 0.056 Uiso 1 1 calc R U . . .
C11 C 0.18008(10) 0.2199(2) 0.32983(7) 0.0256(6) Uani 1 1 d . . . . .
C12 C 0.19902(11) 0.1066(3) 0.31655(7) 0.0288(6) Uani 1 1 d . . . . .
C13 C 0.23311(12) 0.1046(3) 0.28739(8) 0.0381(7) Uani 1 1 d . . . . .
H13 H 0.2462 0.0283 0.2793 0.046 Uiso 1 1 calc R U . . .
C14 C 0.24870(13) 0.2094(3) 0.26966(9) 0.0440(8) Uani 1 1 d . . . . .
H14 H 0.2727 0.2061 0.2501 0.053 Uiso 1 1 calc R U . . .
C15 C 0.22845(13) 0.3185(3) 0.28123(9) 0.0418(8) Uani 1 1 d . . . . .
H15 H 0.2380 0.3910 0.2687 0.050 Uiso 1 1 calc R U . . .
C16 C 0.19452(12) 0.3269(3) 0.31049(8) 0.0324(7) Uani 1 1 d . . . . .
C17 C 0.18194(12) -0.0148(3) 0.33227(8) 0.0345(7) Uani 1 1 d . . . . .
H17 H 0.1569 0.0020 0.3524 0.041 Uiso 1 1 calc R U . . .
C18 C 0.15448(13) -0.0925(3) 0.30338(9) 0.0431(8) Uani 1 1 d . . . . .
H18A H 0.1251 -0.0470 0.2934 0.052 Uiso 1 1 calc R U . . .
H18B H 0.1421 -0.1682 0.3146 0.052 Uiso 1 1 calc R U . . .
H18C H 0.1786 -0.1121 0.2836 0.052 Uiso 1 1 calc R U . . .
C19 C 0.22679(14) -0.0879(3) 0.34828(10) 0.0459(8) Uani 1 1 d . . . . .
H19A H 0.2445 -0.0388 0.3668 0.055 Uiso 1 1 calc R U . . .
H19B H 0.2511 -0.1091 0.3288 0.055 Uiso 1 1 calc R U . . .
H19C H 0.2135 -0.1627 0.3595 0.055 Uiso 1 1 calc R U . . .
C20 C 0.17306(13) 0.4522(3) 0.31945(9) 0.0408(8) Uani 1 1 d . . . . .
H20 H 0.1540 0.4460 0.3431 0.049 Uiso 1 1 calc R U . . .
C21 C 0.13515(15) 0.4946(3) 0.29043(12) 0.0611(11) Uani 1 1 d . . . . .
H21A H 0.1079 0.4335 0.2875 0.073 Uiso 1 1 calc R U . . .
H21B H 0.1533 0.5054 0.2672 0.073 Uiso 1 1 calc R U . . .
H21C H 0.1198 0.5724 0.2979 0.073 Uiso 1 1 calc R U . . .
C22 C 0.21547(15) 0.5483(3) 0.32405(10) 0.0503(9) Uani 1 1 d . . . . .
H22A H 0.2400 0.5211 0.3427 0.060 Uiso 1 1 calc R U . . .
H22B H 0.2000 0.6258 0.3316 0.060 Uiso 1 1 calc R U . . .
H22C H 0.2335 0.5594 0.3008 0.060 Uiso 1 1 calc R U . . .
C31 C 0.09005(10) 0.3820(2) 0.44792(7) 0.0249(6) Uani 1 1 d . . . . .
C32 C 0.08203(11) 0.3421(3) 0.48442(8) 0.0302(6) Uani 1 1 d . . . . .
C33 C 0.06863(12) 0.4272(3) 0.51107(8) 0.0387(7) Uani 1 1 d . . . . .
H33 H 0.0635 0.3999 0.5354 0.046 Uiso 1 1 calc R U . . .
C34 C 0.06262(13) 0.5485(3) 0.50345(9) 0.0452(8) Uani 1 1 d . . . . .
H34 H 0.0535 0.6045 0.5222 0.054 Uiso 1 1 calc R U . . .
C35 C 0.07006(12) 0.5878(3) 0.46823(9) 0.0398(8) Uani 1 1 d . . . . .
H35 H 0.0663 0.6721 0.4628 0.048 Uiso 1 1 calc R U . . .
C36 C 0.08301(11) 0.5076(3) 0.44015(8) 0.0296(6) Uani 1 1 d . . . . .
C37 C 0.08535(12) 0.2101(3) 0.49505(8) 0.0366(7) Uani 1 1 d . . . . .
H37 H 0.1001 0.1638 0.4739 0.044 Uiso 1 1 calc R U . . .
C38 C 0.03174(15) 0.1590(3) 0.50307(10) 0.0557(10) Uani 1 1 d . . . . .
H38A H 0.0088 0.1762 0.4824 0.067 Uiso 1 1 calc R U . . .
H38B H 0.0180 0.1974 0.5252 0.067 Uiso 1 1 calc R U . . .
H38C H 0.0341 0.0706 0.5068 0.067 Uiso 1 1 calc R U . . .
C39 C 0.12031(17) 0.1892(4) 0.52828(10) 0.0633(11) Uani 1 1 d . . . . .
H39A H 0.1540 0.2269 0.5239 0.076 Uiso 1 1 calc R U . . .
H39B H 0.1248 0.1014 0.5322 0.076 Uiso 1 1 calc R U . . .
H39C H 0.1045 0.2260 0.5500 0.076 Uiso 1 1 calc R U . . .
C40 C 0.08826(13) 0.5608(3) 0.40217(9) 0.0410(8) Uani 1 1 d . . . . .
H40 H 0.0998 0.4941 0.3854 0.049 Uiso 1 1 calc R U . . .
C41 C 0.03647(15) 0.6088(3) 0.38814(10) 0.0525(9) Uani 1 1 d . . . . .
H41A H 0.0412 0.6450 0.3639 0.063 Uiso 1 1 calc R U . . .
H41B H 0.0233 0.6708 0.4050 0.063 Uiso 1 1 calc R U . . .
H41C H 0.0118 0.5413 0.3865 0.063 Uiso 1 1 calc R U . . .
C42 C 0.12824(14) 0.6631(3) 0.40046(11) 0.0562(10) Uani 1 1 d . . . . .
H42A H 0.1295 0.6963 0.3756 0.067 Uiso 1 1 calc R U . . .
H42B H 0.1622 0.6306 0.4071 0.067 Uiso 1 1 calc R U . . .
H42C H 0.1187 0.7278 0.4176 0.067 Uiso 1 1 calc R U . . .
C51 C -0.13110(15) 0.5268(3) 0.32546(10) 0.0531(9) Uani 1 1 d . . . . .
H51A H -0.1624 0.4893 0.3147 0.064 Uiso 1 1 calc R U . . .
H51B H -0.1013 0.5088 0.3094 0.064 Uiso 1 1 calc R U . . .
C52 C -0.13812(19) 0.6625(4) 0.32965(12) 0.0720(12) Uani 1 1 d . . . . .
H52A H -0.1248 0.7067 0.3080 0.086 Uiso 1 1 calc R U . . .
H52B H -0.1749 0.6835 0.3332 0.086 Uiso 1 1 calc R U . . .
C53 C -0.10730(18) 0.6918(4) 0.36287(13) 0.0718(12) Uani 1 1 d . . . . .
H53A H -0.1198 0.7673 0.3748 0.086 Uiso 1 1 calc R U . . .
H53B H -0.0702 0.7009 0.3570 0.086 Uiso 1 1 calc R U . . .
C54 C -0.11672(19) 0.5826(4) 0.38625(11) 0.0713(12) Uani 1 1 d . . . . .
H54A H -0.0874 0.5693 0.4031 0.086 Uiso 1 1 calc R U . . .
H54B H -0.1485 0.5935 0.4009 0.086 Uiso 1 1 calc R U . . .
C61A C -0.1391(3) 0.1670(7) 0.4365(2) 0.070(2) Uiso 0.65 1 d . . P A 1
H61A H -0.1025 0.1406 0.4369 0.084 Uiso 0.65 1 calc R U P A 1
H61B H -0.1598 0.1050 0.4234 0.084 Uiso 0.65 1 calc R U P A 1
C62A C -0.1587(3) 0.1863(8) 0.4742(2) 0.065(3) Uiso 0.65 1 d . . P A 1
H62A H -0.1301 0.2019 0.4915 0.079 Uiso 0.65 1 calc R U P A 1
H62B H -0.1788 0.1150 0.4827 0.079 Uiso 0.65 1 calc R U P A 1
C63A C -0.1933(4) 0.2992(8) 0.4700(3) 0.080(3) Uiso 0.65 1 d . . P A 1
H63A H -0.2298 0.2737 0.4679 0.096 Uiso 0.65 1 calc R U P A 1
H63B H -0.1898 0.3520 0.4918 0.096 Uiso 0.65 1 calc R U P A 1
C64A C -0.1785(2) 0.3651(6) 0.43809(17) 0.0607(16) Uiso 0.65 1 d . . P A 1
H64A H -0.2090 0.3839 0.4227 0.073 Uiso 0.65 1 calc R U P A 1
H64B H -0.1611 0.4423 0.4447 0.073 Uiso 0.65 1 calc R U P A 1
C61B C -0.1283(4) 0.1833(11) 0.4492(3) 0.044(3) Uiso 0.35 1 d . . P A 2
H61C H -0.0942 0.2154 0.4568 0.053 Uiso 0.35 1 calc R U P A 2
H61D H -0.1253 0.0942 0.4455 0.053 Uiso 0.35 1 calc R U P A 2
C62B C -0.1698(5) 0.2123(13) 0.4785(4) 0.045(3) Uiso 0.35 1 d . . P A 2
H62C H -0.1841 0.1355 0.4886 0.054 Uiso 0.35 1 calc R U P A 2
H62D H -0.1543 0.2593 0.4988 0.054 Uiso 0.35 1 calc R U P A 2
C63B C -0.2104(5) 0.2828(12) 0.4614(4) 0.053(3) Uiso 0.35 1 d . . P A 2
H63C H -0.2442 0.2412 0.4637 0.063 Uiso 0.35 1 calc R U P A 2
H63D H -0.2129 0.3651 0.4723 0.063 Uiso 0.35 1 calc R U P A 2
C64B C -0.1949(5) 0.2891(12) 0.4252(4) 0.069(3) Uiso 0.35 1 d . . P A 2
H64C H -0.1969 0.3758 0.4179 0.083 Uiso 0.35 1 calc R U P A 2
H64D H -0.2210 0.2448 0.4106 0.083 Uiso 0.35 1 calc R U P A 2
C71A C -0.0760(3) 0.1014(7) 0.3333(2) 0.0470(19) Uiso 0.5 1 d . . P B 1
H71A H -0.0406 0.1336 0.3302 0.056 Uiso 0.5 1 calc R U P B 1
H71B H -0.0763 0.0468 0.3549 0.056 Uiso 0.5 1 calc R U P B 1
C72A C -0.0914(3) 0.0356(7) 0.3013(2) 0.0476(17) Uiso 0.5 1 d . . P B 1
H72A H -0.0808 -0.0510 0.3027 0.057 Uiso 0.5 1 calc R U P B 1
H72B H -0.0768 0.0726 0.2789 0.057 Uiso 0.5 1 calc R U P B 1
C73A C -0.1508(3) 0.0483(8) 0.3022(3) 0.062(2) Uiso 0.5 1 d . . P B 1
H73A H -0.1668 -0.0171 0.3170 0.075 Uiso 0.5 1 calc R U P B 1
H73B H -0.1656 0.0466 0.2772 0.075 Uiso 0.5 1 calc R U P B 1
C74A C -0.1579(4) 0.1747(9) 0.3203(3) 0.065(2) Uiso 0.5 1 d . . P B 1
H74A H -0.1650 0.2373 0.3014 0.078 Uiso 0.5 1 calc R U P B 1
H74B H -0.1872 0.1727 0.3376 0.078 Uiso 0.5 1 calc R U P B 1
C71B C -0.0899(4) 0.0844(9) 0.3447(3) 0.067(3) Uiso 0.5 1 d . . P B 2
H71C H -0.0520 0.0886 0.3416 0.080 Uiso 0.5 1 calc R U P B 2
H71D H -0.0974 0.0561 0.3698 0.080 Uiso 0.5 1 calc R U P B 2
C72B C -0.1117(4) 0.0028(10) 0.3186(3) 0.084(3) Uiso 0.5 1 d . . P B 2
H72C H -0.1379 -0.0499 0.3303 0.101 Uiso 0.5 1 calc R U P B 2
H72D H -0.0846 -0.0498 0.3079 0.101 Uiso 0.5 1 calc R U P B 2
C73B C -0.1371(3) 0.0846(7) 0.2882(2) 0.055(2) Uiso 0.5 1 d . . P B 2
H73C H -0.1138 0.0939 0.2669 0.066 Uiso 0.5 1 calc R U P B 2
H73D H -0.1702 0.0491 0.2798 0.066 Uiso 0.5 1 calc R U P B 2
C74B C -0.1454(3) 0.2008(7) 0.3064(2) 0.0432(17) Uiso 0.5 1 d . . P B 2
H74C H -0.1363 0.2690 0.2899 0.052 Uiso 0.5 1 calc R U P B 2
H74D H -0.1820 0.2095 0.3136 0.052 Uiso 0.5 1 calc R U P B 2
Li Li -0.1017(2) 0.3189(5) 0.37662(16) 0.0452(13) Uani 1 1 d . . . . .
O1S O 0.0218(4) 0.7246(10) 0.2806(3) 0.136(2) Uiso 0.5 1 d D U P C -1
C1S C -0.0295(5) 0.7776(14) 0.2788(4) 0.136(2) Uiso 0.5 1 d D U P C -1
H1SA H -0.0339 0.8436 0.2970 0.164 Uiso 0.5 1 calc R U P C -1
H1SB H -0.0566 0.7152 0.2825 0.164 Uiso 0.5 1 calc R U P C -1
C2S C -0.0299(5) 0.8255(13) 0.2411(4) 0.136(2) Uiso 0.5 1 d D U P C -1
H2SA H -0.0145 0.9081 0.2401 0.164 Uiso 0.5 1 calc R U P C -1
H2SB H -0.0655 0.8293 0.2313 0.164 Uiso 0.5 1 calc R U P C -1
C3S C 0.0031(6) 0.7331(15) 0.2192(4) 0.136(2) Uiso 0.5 1 d D U P C -1
H3SA H -0.0182 0.6643 0.2104 0.164 Uiso 0.5 1 calc R U P C -1
H3SB H 0.0199 0.7728 0.1981 0.164 Uiso 0.5 1 calc R U P C -1
C4S C 0.0419(5) 0.6909(14) 0.2460(4) 0.136(2) Uiso 0.5 1 d D U P C -1
H4SA H 0.0464 0.6014 0.2445 0.164 Uiso 0.5 1 calc R U P C -1
H4SB H 0.0756 0.7307 0.2416 0.164 Uiso 0.5 1 calc R U P C -1

loop_
_atom_site_aniso_label
_atom_site_aniso_U_11
_atom_site_aniso_U_22
_atom_site_aniso_U_33
_atom_site_aniso_U_23
_atom_site_aniso_U_13
_atom_site_aniso_U_12
Zr 0.02737(15) 0.02284(14) 0.02054(15) -0.00124(11) -0.00078(10) -0.00026(11)
Cl 0.0306(4) 0.0449(4) 0.0339(4) -0.0068(3) 0.0023(3) 0.0008(3)
Si 0.0271(4) 0.0241(4) 0.0213(4) -0.0009(3) -0.0001(3) 0.0005(3)
O1 0.0668(17) 0.0535(15) 0.0419(14) -0.0046(12) -0.0113(12) 0.0119(13)
O3 0.0508(15) 0.0481(15) 0.0674(18) -0.0166(13) -0.0193(13) 0.0062(12)
N1 0.0317(12) 0.0220(11) 0.0196(12) -0.0004(9) 0.0026(9) 0.0020(9)
N2 0.0288(12) 0.0246(12) 0.0192(11) -0.0019(9) -0.0005(9) -0.0008(9)
N3 0.0359(14) 0.0292(13) 0.0322(14) 0.0000(11) -0.0018(11) -0.0043(10)
N4 0.0367(14) 0.0370(14) 0.0268(13) -0.0005(11) -0.0026(11) 0.0033(11)
C1 0.0419(17) 0.0350(16) 0.0268(16) -0.0001(13) -0.0066(13) 0.0061(13)
C2 0.0492(19) 0.0307(16) 0.0315(17) 0.0055(13) -0.0009(14) 0.0057(14)
C3 0.052(2) 0.050(2) 0.046(2) 0.0062(17) -0.0159(17) 0.0068(17)
C4 0.0325(16) 0.0336(16) 0.0323(17) -0.0024(13) -0.0010(13) -0.0015(12)
C5 0.0322(17) 0.049(2) 0.053(2) -0.0030(16) 0.0027(15) -0.0051(15)
C6 0.0414(19) 0.0443(19) 0.046(2) -0.0120(16) -0.0029(15) -0.0079(15)
C7 0.054(2) 0.0331(17) 0.051(2) -0.0061(15) 0.0012(17) -0.0055(15)
C8 0.060(2) 0.0439(19) 0.040(2) 0.0073(16) 0.0019(16) -0.0136(17)
C9 0.053(2) 0.048(2) 0.0316(18) -0.0049(15) -0.0031(15) 0.0046(16)
C10 0.048(2) 0.052(2) 0.041(2) 0.0057(16) -0.0052(16) 0.0100(16)
C11 0.0280(14) 0.0283(14) 0.0205(14) -0.0014(11) 0.0004(11) 0.0014(11)
C12 0.0332(15) 0.0299(15) 0.0233(15) -0.0049(12) 0.0005(12) 0.0019(12)
C13 0.0422(18) 0.0375(17) 0.0345(18) -0.0094(14) 0.0082(14) 0.0038(14)
C14 0.050(2) 0.047(2) 0.0344(18) -0.0074(15) 0.0184(15) -0.0032(16)
C15 0.054(2) 0.0394(18) 0.0315(17) 0.0069(14) 0.0115(15) -0.0055(15)
C16 0.0391(17) 0.0300(15) 0.0281(16) 0.0017(12) 0.0044(13) -0.0012(13)
C17 0.0436(18) 0.0261(15) 0.0338(17) -0.0041(13) 0.0075(14) 0.0036(13)
C18 0.047(2) 0.0330(17) 0.050(2) -0.0078(15) 0.0064(16) -0.0023(14)
C19 0.057(2) 0.0320(17) 0.049(2) -0.0014(15) 0.0014(17) 0.0101(15)
C20 0.055(2) 0.0271(16) 0.0398(19) 0.0084(14) 0.0170(16) 0.0030(14)
C21 0.061(2) 0.044(2) 0.079(3) 0.019(2) 0.003(2) 0.0065(18)
C22 0.075(3) 0.0303(17) 0.046(2) 0.0050(15) 0.0155(18) -0.0049(17)
C31 0.0225(14) 0.0290(14) 0.0233(14) -0.0048(11) 0.0009(11) -0.0024(11)
C32 0.0306(15) 0.0364(17) 0.0238(15) -0.0018(12) 0.0005(12) -0.0024(12)
C33 0.0425(18) 0.050(2) 0.0231(16) -0.0082(14) 0.0056(13) -0.0021(15)
C34 0.049(2) 0.046(2) 0.041(2) -0.0210(16) 0.0071(16) 0.0012(16)
C35 0.0412(18) 0.0314(16) 0.047(2) -0.0132(14) 0.0057(15) -0.0014(13)
C36 0.0297(15) 0.0287(15) 0.0306(16) -0.0044(12) 0.0047(12) -0.0020(12)
C37 0.0456(19) 0.0400(18) 0.0241(15) 0.0036(13) 0.0045(13) 0.0017(14)
C38 0.071(3) 0.045(2) 0.052(2) 0.0041(17) 0.0144(19) -0.0124(19)
C39 0.081(3) 0.070(3) 0.038(2) 0.0090(19) -0.006(2) 0.017(2)
C40 0.060(2) 0.0243(15) 0.0386(19) 0.0005(13) 0.0083(16) 0.0054(14)
C41 0.070(2) 0.0340(18) 0.054(2) 0.0061(16) -0.0104(19) -0.0011(17)
C42 0.056(2) 0.038(2) 0.075(3) 0.0147(18) 0.020(2) 0.0031(17)
C51 0.055(2) 0.059(2) 0.046(2) 0.0016(18) -0.0085(17) 0.0080(18)
C52 0.082(3) 0.061(3) 0.073(3) 0.004(2) -0.007(2) 0.011(2)
C53 0.072(3) 0.058(3) 0.085(3) -0.013(2) -0.013(3) 0.001(2)
C54 0.090(3) 0.069(3) 0.054(3) -0.020(2) -0.008(2) 0.014(2)
Li 0.043(3) 0.051(3) 0.042(3) -0.001(3) -0.001(3) 0.000(3)

loop_
_atom_type_symbol
_atom_type_description
_atom_type_scat_dispersion_real
_atom_type_scat_dispersion_imag
_atom_type_scat_source
C C 0.0033 0.0016 'International Tables Vol C Tables 4.2.6.8 and 6.1.1.4'
H H 0.0000 0.0000 'International Tables Vol C Tables 4.2.6.8 and 6.1.1.4'
Li Li -0.0003 0.0001 'International Tables Vol C Tables 4.2.6.8 and 6.1.1.4'
N N 0.0061 0.0033 'International Tables Vol C Tables 4.2.6.8 and 6.1.1.4'
O O 0.0106 0.0060 'International Tables Vol C Tables 4.2.6.8 and 6.1.1.4'
Si Si 0.0817 0.0704 'International Tables Vol C Tables 4.2.6.8 and 6.1.1.4'
Cl Cl 0.1484 0.1585 'International Tables Vol C Tables 4.2.6.8 and 6.1.1.4'
Zr Zr -2.9673 0.5597 'International Tables Vol C Tables 4.2.6.8 and 6.1.1.4'

loop_
_geom_angle_atom_site_label_1
_geom_angle_atom_site_label_2
_geom_angle_atom_site_label_3
_geom_angle
N3 Zr N4 106.67(10)
N3 Zr N1 107.61(9)
N4 Zr N1 100.48(9)
N3 Zr N2 113.09(9)
N4 Zr N2 139.82(9)
N1 Zr N2 73.30(8)
N3 Zr Cl 92.82(7)
N4 Zr Cl 87.99(7)
N1 Zr Cl 154.28(6)
N2 Zr Cl 84.52(6)
Li Cl Zr 128.55(14)
N2 Si N1 94.62(11)
N2 Si C4 114.47(12)
N1 Si C4 114.63(12)
N2 Si C1 118.21(13)
N1 Si C1 107.47(12)
C4 Si C1 107.07(14)
C51 O1 C54 108.3(3)
C51 O1 Li 129.1(3)
C54 O1 Li 120.6(3)
C64A O2A C61A 114.0(5)
C64A O2A Li 129.0(4)
C61A O2A Li 116.8(4)
C64B O2B C61B 100.3(9)
C64B O2B Li 126.6(8)
C61B O2B Li 126.0(7)
C71B O3 C74B 110.8(5)
C74A O3 C71A 108.6(5)
C74A O3 Li 128.3(5)
C71B O3 Li 115.6(5)
C74B O3 Li 132.9(4)
C71A O3 Li 120.5(4)
C11 N1 Si 126.98(19)
C11 N1 Zr 137.57(18)
Si N1 Zr 95.02(10)
C31 N2 Si 126.37(18)
C31 N2 Zr 135.55(18)
Si N2 Zr 95.01(10)
C7 N3 C8 109.8(3)
C7 N3 Zr 131.5(2)
C8 N3 Zr 118.7(2)
C9 N4 C10 111.5(3)
C9 N4 Zr 111.1(2)
C10 N4 Zr 137.1(2)
C3 C1 C2 108.6(3)
C3 C1 Si 118.5(2)
C2 C1 Si 114.9(2)
C5 C4 C6 110.4(3)
C5 C4 Si 112.2(2)
C6 C4 Si 114.7(2)
N1 C11 C16 120.8(2)
N1 C11 C12 121.7(2)
C16 C11 C12 117.4(2)
C13 C12 C11 119.8(3)
C13 C12 C17 117.7(3)
C11 C12 C17 122.4(2)
C14 C13 C12 122.4(3)
C15 C14 C13 117.9(3)
C14 C15 C16 122.5(3)
C15 C16 C11 119.8(3)
C15 C16 C20 117.3(3)
C11 C16 C20 122.9(3)
C12 C17 C19 112.6(3)
C12 C17 C18 111.2(3)
C19 C17 C18 109.0(2)
C16 C20 C21 111.3(3)
C16 C20 C22 112.5(3)
C21 C20 C22 109.3(3)
C36 C31 C32 118.0(2)
C36 C31 N2 121.2(2)
C32 C31 N2 120.8(2)
C33 C32 C31 119.2(3)
C33 C32 C37 118.6(3)
C31 C32 C37 122.2(2)
C34 C33 C32 122.5(3)
C33 C34 C35 118.7(3)
C34 C35 C36 121.8(3)
C35 C36 C31 119.8(3)
C35 C36 C40 117.1(3)
C31 C36 C40 123.2(2)
C32 C37 C38 110.6(3)
C32 C37 C39 112.5(3)
C38 C37 C39 109.3(3)
C36 C40 C42 112.4(3)
C36 C40 C41 111.2(3)
C42 C40 C41 109.2(3)
O1 C51 C52 106.0(3)
C53 C52 C51 103.4(3)
C52 C53 C54 101.9(4)
O1 C54 C53 106.4(3)
O2A C61A C62A 103.5(6)
C61A C62A C63A 102.9(7)
C64A C63A C62A 109.5(7)
O2A C64A C63A 104.5(6)
O2B C61B C62B 106.1(9)
C63B C62B C61B 108.3(10)
C64B C63B C62B 103.2(11)
C63B C64B O2B 121.6(12)
C72A C71A O3 107.9(6)
C71A C72A C73A 102.5(6)
C72A C73A C74A 102.0(7)
O3 C74A C73A 107.5(7)
C72B C71B O3 107.5(8)
C71B C72B C73B 106.3(8)
C74B C73B C72B 103.7(7)
O3 C74B C73B 107.1(6)
O3 Li O1 111.7(3)
O3 Li O2A 112.4(3)
O1 Li O2A 103.9(3)
O3 Li O2B 98.5(4)
O1 Li O2B 114.2(4)
O3 Li Cl 112.5(3)
O1 Li Cl 114.2(3)
O2A Li Cl 101.4(3)
O2B Li Cl 104.5(4)
C4S O1S C1S 113.6(10)
O1S C1S C2S 100.9(11)
C1S C2S C3S 104.2(11)
C4S C3S C2S 103.8(11)
O1S C4S C3S 105.1(10)

loop_
_geom_bond_atom_site_label_1
_geom_bond_atom_site_label_2
_geom_bond_distance
Zr N3 2.065(2)
Zr N4 2.067(2)
Zr N1 2.142(2)
Zr N2 2.151(2)
Zr Cl 2.5993(8)
Cl Li 2.370(6)
Si N2 1.738(2)
Si N1 1.748(2)
Si C4 1.892(3)
Si C1 1.907(3)
O1 C51 1.437(4)
O1 C54 1.444(4)
O1 Li 1.926(6)
O2A C64A 1.408(7)
O2A C61A 1.455(9)
O2A Li 1.956(7)
O2B C64B 1.404(15)
O2B C61B 1.533(14)
O2B Li 1.960(11)
O3 C74A 1.387(9)
O3 C71B 1.434(10)
O3 C74B 1.454(8)
O3 C71A 1.466(8)
O3 Li 1.910(6)
N1 C11 1.416(3)
N2 C31 1.426(3)
N3 C7 1.439(4)
N3 C8 1.451(4)
N4 C9 1.445(4)
N4 C10 1.447(4)
C1 C3 1.525(4)
C1 C2 1.528(4)
C4 C5 1.538(4)
C4 C6 1.541(4)
C11 C16 1.420(4)
C11 C12 1.422(4)
C12 C13 1.385(4)
C12 C17 1.516(4)
C13 C14 1.379(4)
C14 C15 1.374(4)
C15 C16 1.389(4)
C16 C20 1.519(4)
C17 C19 1.528(4)
C17 C18 1.533(4)
C20 C21 1.519(5)
C20 C22 1.532(5)
C31 C36 1.418(4)
C31 C32 1.421(4)
C32 C33 1.393(4)
C32 C37 1.501(4)
C33 C34 1.368(5)
C34 C35 1.372(5)
C35 C36 1.393(4)
C36 C40 1.512(4)
C37 C38 1.526(5)
C37 C39 1.532(5)
C40 C42 1.528(5)
C40 C41 1.530(5)
C51 C52 1.507(5)
C52 C53 1.489(6)
C53 C54 1.492(6)
C61A C62A 1.483(11)
C62A C63A 1.535(12)
C63A C64A 1.425(10)
C61B C62B 1.553(17)
C62B C63B 1.448(18)
C63B C64B 1.386(17)
C71A C72A 1.431(10)
C72A C73A 1.545(11)
C73A C74A 1.547(12)
C71B C72B 1.423(13)
C72B C73B 1.574(13)
C73B C74B 1.454(10)
O1S C4S 1.418(9)
O1S C1S 1.452(9)
C1S C2S 1.477(9)
C2S C3S 1.548(9)
C3S C4S 1.476(9)

loop_
_geom_torsion_atom_site_label_1
_geom_torsion_atom_site_label_2
_geom_torsion_atom_site_label_3
_geom_torsion_atom_site_label_4
_geom_torsion
N3 Zr Cl Li -75.0(2)
N4 Zr Cl Li 31.6(2)
N1 Zr Cl Li 141.9(2)
N2 Zr Cl Li 172.1(2)
N2 Si N1 C11 161.7(2)
C4 Si N1 C11 42.1(3)
C1 Si N1 C11 -76.8(2)
N2 Si N1 Zr -11.82(10)
C4 Si N1 Zr -131.45(12)
C1 Si N1 Zr 109.68(12)
N3 Zr N1 C11 88.1(3)
N4 Zr N1 C11 -23.3(3)
N2 Zr N1 C11 -162.4(3)
Cl Zr N1 C11 -130.9(2)
N3 Zr N1 Si -99.61(11)
N4 Zr N1 Si 149.00(10)
N2 Zr N1 Si 9.92(9)
Cl Zr N1 Si 41.44(19)
N1 Si N2 C31 -150.9(2)
C4 Si N2 C31 -31.1(3)
C1 Si N2 C31 96.5(2)
N1 Si N2 Zr 11.77(10)
C4 Si N2 Zr 131.52(12)
C1 Si N2 Zr -100.88(13)
N3 Zr N2 C31 -107.6(2)
N4 Zr N2 C31 63.5(3)
N1 Zr N2 C31 150.0(3)
Cl Zr N2 C31 -16.9(2)
N3 Zr N2 Si 92.46(11)
N4 Zr N2 Si -96.48(15)
N1 Zr N2 Si -9.98(9)
Cl Zr N2 Si -176.80(9)
N4 Zr N3 C7 34.4(3)
N1 Zr N3 C7 -72.7(3)
N2 Zr N3 C7 -151.6(3)
Cl Zr N3 C7 123.1(3)
N4 Zr N3 C8 -142.0(2)
N1 Zr N3 C8 110.9(2)
N2 Zr N3 C8 32.0(3)
Cl Zr N3 C8 -53.2(2)
N3 Zr N4 C9 -57.4(2)
N1 Zr N4 C9 54.8(2)
N2 Zr N4 C9 131.2(2)
Cl Zr N4 C9 -149.7(2)
N3 Zr N4 C10 115.2(3)
N1 Zr N4 C10 -132.7(3)
N2 Zr N4 C10 -56.2(4)
Cl Zr N4 C10 22.8(3)
N2 Si C1 C3 -89.1(3)
N1 Si C1 C3 165.5(2)
C4 Si C1 C3 41.9(3)
N2 Si C1 C2 41.7(3)
N1 Si C1 C2 -63.6(2)
C4 Si C1 C2 172.8(2)
N2 Si C4 C5 -176.6(2)
N1 Si C4 C5 -68.7(3)
C1 Si C4 C5 50.3(3)
N2 Si C4 C6 56.5(3)
N1 Si C4 C6 164.3(2)
C1 Si C4 C6 -76.6(2)
Si N1 C11 C16 -82.5(3)
Zr N1 C11 C16 87.9(3)
Si N1 C11 C12 98.4(3)
Zr N1 C11 C12 -91.2(3)
N1 C11 C12 C13 -176.5(3)
C16 C11 C12 C13 4.4(4)
N1 C11 C12 C17 5.7(4)
C16 C11 C12 C17 -173.4(3)
C11 C12 C13 C14 -1.9(5)
C17 C12 C13 C14 176.1(3)
C12 C13 C14 C15 -1.4(5)
C13 C14 C15 C16 2.0(5)
C14 C15 C16 C11 0.7(5)
C14 C15 C16 C20 -177.3(3)
N1 C11 C16 C15 177.0(3)
C12 C11 C16 C15 -3.8(4)
N1 C11 C16 C20 -5.1(4)
C12 C11 C16 C20 174.0(3)
C13 C12 C17 C19 62.6(4)
C11 C12 C17 C19 -119.6(3)
C13 C12 C17 C18 -60.1(4)
C11 C12 C17 C18 117.8(3)
C15 C16 C20 C21 70.6(4)
C11 C16 C20 C21 -107.3(3)
C15 C16 C20 C22 -52.4(4)
C11 C16 C20 C22 129.6(3)
Si N2 C31 C36 88.0(3)
Zr N2 C31 C36 -66.9(3)
Si N2 C31 C32 -93.5(3)
Zr N2 C31 C32 111.6(3)
C36 C31 C32 C33 -1.2(4)
N2 C31 C32 C33 -179.7(3)
C36 C31 C32 C37 176.2(3)
N2 C31 C32 C37 -2.3(4)
C31 C32 C33 C34 0.3(5)
C37 C32 C33 C34 -177.2(3)
C32 C33 C34 C35 0.0(5)
C33 C34 C35 C36 0.6(5)
C34 C35 C36 C31 -1.5(5)
C34 C35 C36 C40 177.8(3)
C32 C31 C36 C35 1.8(4)
N2 C31 C36 C35 -179.7(3)
C32 C31 C36 C40 -177.5(3)
N2 C31 C36 C40 1.1(4)
C33 C32 C37 C38 69.8(4)
C31 C32 C37 C38 -107.7(3)
C33 C32 C37 C39 -52.8(4)
C31 C32 C37 C39 129.8(3)
C35 C36 C40 C42 57.4(4)
C31 C36 C40 C42 -123.3(3)
C35 C36 C40 C41 -65.4(4)
C31 C36 C40 C41 113.9(3)
C54 O1 C51 C52 -7.6(4)
Li O1 C51 C52 -171.5(3)
O1 C51 C52 C53 28.1(4)
C51 C52 C53 C54 -36.8(5)
C51 O1 C54 C53 -16.0(4)
Li O1 C54 C53 149.5(3)
C52 C53 C54 O1 33.0(5)
C64A O2A C61A C62A -18.1(8)
Li O2A C61A C62A 158.9(5)
O2A C61A C62A C63A 22.5(9)
C61A C62A C63A C64A -21.6(10)
C61A O2A C64A C63A 4.5(8)
Li O2A C64A C63A -172.0(6)
C62A C63A C64A O2A 10.9(9)
C64B O2B C61B C62B -5.6(12)
Li O2B C61B C62B 146.1(8)
O2B C61B C62B C63B 2.1(14)
C61B C62B C63B C64B 2.4(15)
C62B C63B C64B O2B -7.4(18)
C61B O2B C64B C63B 8.5(16)
Li O2B C64B C63B -143.0(11)
C74A O3 C71A C72A 21.4(8)
Li O3 C71A C72A -175.2(5)
O3 C71A C72A C73A -33.1(8)
C71A C72A C73A C74A 31.7(9)
C71A O3 C74A C73A 0.5(9)
Li O3 C74A C73A -161.2(5)
C72A C73A C74A O3 -19.9(10)
C74B O3 C71B C72B -5.4(10)
Li O3 C71B C72B 166.4(7)
O3 C71B C72B C73B 16.6(11)
C71B C72B C73B C74B -21.8(11)
C71B O3 C74B C73B -9.1(8)
Li O3 C74B C73B -178.9(5)
C72B C73B C74B O3 18.2(9)
C74A O3 Li O1 -56.7(7)
C71B O3 Li O1 169.2(5)
C74B O3 Li O1 -21.4(7)
C71A O3 Li O1 143.6(5)
C74A O3 Li O2A 59.6(7)
C71A O3 Li O2A -100.2(5)
C71B O3 Li O2B -70.5(6)
C74B O3 Li O2B 99.0(6)
C74A O3 Li Cl 173.3(6)
C71B O3 Li Cl 39.2(6)
C74B O3 Li Cl -151.4(5)
C71A O3 Li Cl 13.5(6)
C51 O1 Li O3 -17.1(5)
C54 O1 Li O3 -179.2(3)
C51 O1 Li O2A -138.4(3)
C54 O1 Li O2A 59.4(4)
C51 O1 Li O2B -127.8(5)
C54 O1 Li O2B 70.0(5)
C51 O1 Li Cl 112.0(4)
C54 O1 Li Cl -50.1(4)
C64A O2A Li O3 -126.8(5)
C61A O2A Li O3 56.8(6)
C64A O2A Li O1 -5.9(6)
C61A O2A Li O1 177.7(5)
C64A O2A Li Cl 112.9(5)
C61A O2A Li Cl -63.6(6)
C64B O2B Li O3 -106.0(10)
C61B O2B Li O3 109.5(9)
C64B O2B Li O1 12.4(12)
C61B O2B Li O1 -132.0(9)
C64B O2B Li Cl 137.9(10)
C61B O2B Li Cl -6.5(10)
Zr Cl Li O3 24.6(4)
Zr Cl Li O1 -104.0(3)
Zr Cl Li O2A 144.91(19)
Zr Cl Li O2B 130.5(3)
C4S O1S C1S C2S -25.0(17)
O1S C1S C2S C3S 33.8(16)
C1S C2S C3S C4S -32.5(16)
C1S O1S C4S C3S 4.7(17)
C2S C3S C4S O1S 17.0(16)
